data_7153766
loop_
_publ_author_name
'Habata, Yoichi'
'Okeda, Yoko'
'Ikeda, Mari'
'Kuwahara, Shunsuke'

_publ_section_title
;
 The water-soluble argentivorous molecule: Ag(+)-\p interactions in water.
;
_journal_issue 25
_journal_name_full 'Organic &amp; biomolecular chemistry'
_journal_page_first 4265
_journal_page_last 4270
_journal_paper_doi 10.1039/c3ob40125a
_journal_volume 11
_journal_year 2013
_chemical_formula_sum 'C90 H106 Ag2 F6 N8 O23 S2'
_chemical_formula_weight 2061.69
_chemical_name_systematic
;
?
;
_space_group_IT_number 85
_symmetry_cell_setting tetragonal
_symmetry_space_group_name_Hall '-P 4a'
_symmetry_space_group_name_H-M 'P 4/n :2'
_atom_sites_solution_hydrogens geom
_atom_sites_solution_primary direct
_atom_sites_solution_secondary difmap
_audit_creation_method SHELXL-97
_cell_angle_alpha 90.00
_cell_angle_beta 90.00
_cell_angle_gamma 90.00
_cell_formula_units_Z 2
_cell_length_a 13.997(4)
_cell_length_b 13.997(4)
_cell_length_c 23.804(6)
_cell_measurement_temperature 120
_cell_volume 4664(2)
_computing_cell_refinement 'Bruker SMART'
_computing_data_collection 'Bruker SMART'
_computing_data_reduction 'Bruker SAINT'
_computing_molecular_graphics 'Bruker SHELXTL'
_computing_publication_material 'Bruker SHELXTL'
_computing_structure_refinement 'SHELXL-97 (Sheldrick, 1997)'
_computing_structure_solution 'SHELXS-97 (Sheldrick, 1990)'
_diffrn_ambient_temperature 120
_diffrn_detector_area_resol_mean 8.366
_diffrn_measured_fraction_theta_full 0.996
_diffrn_measured_fraction_theta_max 0.996
_diffrn_measurement_device_type 'CCD area detector'
_diffrn_measurement_method 'phi and omega scans'
_diffrn_radiation_monochromator graphite
_diffrn_radiation_source 'fine-focus sealed tube'
_diffrn_radiation_type MoK\a
_diffrn_radiation_wavelength 0.71073
_diffrn_reflns_av_R_equivalents 0.0542
_diffrn_reflns_av_sigmaI/netI 0.0400
_diffrn_reflns_limit_h_max 18
_diffrn_reflns_limit_h_min -18
_diffrn_reflns_limit_k_max 18
_diffrn_reflns_limit_k_min -18
_diffrn_reflns_limit_l_max 18
_diffrn_reflns_limit_l_min -31
_diffrn_reflns_number 34383
_diffrn_reflns_theta_full 28.33
_diffrn_reflns_theta_max 28.33
_diffrn_reflns_theta_min 0.86
_exptl_absorpt_coefficient_mu 0.553
_exptl_absorpt_correction_T_max 0.9462
_exptl_absorpt_correction_T_min 0.8913
_exptl_absorpt_correction_type empirical
_exptl_absorpt_process_details 'SADABS; Sheldrick, 1996'
_exptl_crystal_colour colorless
_exptl_crystal_density_diffrn 1.468
_exptl_crystal_density_method 'not measured'
_exptl_crystal_description Block
_exptl_crystal_F_000 2132
_exptl_crystal_size_max 0.21
_exptl_crystal_size_mid 0.20
_exptl_crystal_size_min 0.10
_refine_diff_density_max 1.784
_refine_diff_density_min -0.820
_refine_diff_density_rms 0.107
_refine_ls_extinction_method none
_refine_ls_goodness_of_fit_ref 1.118
_refine_ls_hydrogen_treatment constr
_refine_ls_matrix_type full
_refine_ls_number_parameters 332
_refine_ls_number_reflns 5822
_refine_ls_number_restraints 6
_refine_ls_restrained_S_all 1.122
_refine_ls_R_factor_all 0.0721
_refine_ls_R_factor_gt 0.0560
_refine_ls_shift/su_max 0.001
_refine_ls_shift/su_mean 0.000
_refine_ls_structure_factor_coef Fsqd
_refine_ls_weighting_details 'calc w=1/[\s^2^(Fo^2^)+(0.0830P)^2^+2.3621P] where P=(Fo^2^+2Fc^2^)/3'
_refine_ls_weighting_scheme calc
_refine_ls_wR_factor_gt 0.1417
_refine_ls_wR_factor_ref 0.1540
_reflns_number_gt 4762
_reflns_number_total 5822
_reflns_threshold_expression >2sigma(I)
_cod_data_source_file c3ob40125a.cif
_cod_data_source_block 3a
_cod_depositor_comments
;
The following automatic conversions were performed:

'_symmetry_cell_setting' value 'Tetragonal' changed to 'tetragonal'
according to
/usr/data/users/saulius/automatic-downloads/retrospective/RSC/lib/dictionaries/cif_core.dic
dictionary named 'cif_core.dic' version 2.4.2 from 2011-04-26.

Automatic conversion script
Id: cif_fix_values 2281 2013-09-26 08:29:07Z andrius 
;
_cod_original_sg_symbol_H-M P4/n
_cod_database_code 7153766

loop_
_symmetry_equiv_pos_as_xyz
'x, y, z'
'-y+1/2, x, z'
'-x+1/2, -y+1/2, z'
'y, -x+1/2, z'
'-x, -y, -z'
'y-1/2, -x, -z'
'x-1/2, y-1/2, -z'
'-y, x-1/2, -z'

loop_
_atom_site_label
_atom_site_type_symbol
_atom_site_fract_x
_atom_site_fract_y
_atom_site_fract_z
_atom_site_U_iso_or_equiv
_atom_site_adp_type
_atom_site_occupancy
_atom_site_symmetry_multiplicity
_atom_site_calc_flag
_atom_site_refinement_flags
Ag1 Ag 0.7500 0.7500 0.209745(18) 0.02492(14) Uani 1 4 d S
Ag2 Ag 0.7500 0.7500 0.672727(19) 0.02589(14) Uani 1 4 d S
C1 C 0.8210(2) 0.9279(2) 0.74597(14) 0.0327(7) Uani 1 1 d .
H1A H 0.8163 0.9778 0.7166 0.039 Uiso 1 1 calc R
H1B H 0.8592 0.9543 0.7773 0.039 Uiso 1 1 calc R
C2 C 0.9051(2) 0.7790(2) 0.76736(14) 0.0326(7) Uani 1 1 d .
H2A H 0.8551 0.7746 0.7966 0.039 Uiso 1 1 calc R
H2B H 0.9631 0.8064 0.7850 0.039 Uiso 1 1 calc R
C5 C 0.9551(2) 0.8773(2) 0.68860(14) 0.0323(7) Uani 1 1 d .
H5A H 1.0008 0.8238 0.6843 0.039 Uiso 1 1 calc R
H5B H 0.9880 0.9293 0.7091 0.039 Uiso 1 1 calc R
C6 C 0.9265(2) 0.9131(2) 0.63101(14) 0.0298(7) Uani 1 1 d .
C7 C 0.9115(2) 0.8472(2) 0.58766(14) 0.0340(7) Uani 1 1 d .
H7 H 0.9179 0.7809 0.5952 0.041 Uiso 1 1 calc R
C8 C 0.8874(2) 0.8770(2) 0.53422(15) 0.0360(7) Uani 1 1 d .
H8 H 0.8771 0.8311 0.5054 0.043 Uiso 1 1 calc R
C9 C 0.8783(2) 0.9741(2) 0.52245(14) 0.0322(7) Uani 1 1 d .
C10 C 0.8937(3) 1.0404(3) 0.56491(15) 0.0389(8) Uani 1 1 d .
H10 H 0.8883 1.1068 0.5572 0.047 Uiso 1 1 calc R
C11 C 0.9172(3) 1.0096(2) 0.61900(15) 0.0375(8) Uani 1 1 d .
H11 H 0.9269 1.0553 0.6479 0.045 Uiso 1 1 calc R
C12 C 0.8517(3) 1.0040(3) 0.46468(16) 0.0417(8) Uani 1 1 d .
C13 C 0.8273(3) 1.1325(3) 0.40332(18) 0.0555(11) Uani 1 1 d .
H13A H 0.7581 1.1271 0.3977 0.083 Uiso 1 1 calc R
H13B H 0.8606 1.0942 0.3750 0.083 Uiso 1 1 calc R
H13C H 0.8465 1.1996 0.3998 0.083 Uiso 1 1 calc R
C23 C 0.6610(2) 0.5809(2) 0.28292(14) 0.0299(7) Uani 1 1 d .
H23A H 0.6597 0.5299 0.2541 0.036 Uiso 1 1 calc R
H23B H 0.6205 0.5597 0.3146 0.036 Uiso 1 1 calc R
C24 C 0.5921(2) 0.7373(2) 0.30380(13) 0.0291(6) Uani 1 1 d .
H24A H 0.6419 0.7358 0.3333 0.035 Uiso 1 1 calc R
H24B H 0.5312 0.7164 0.3211 0.035 Uiso 1 1 calc R
C26 C 0.5333(2) 0.6447(2) 0.22495(14) 0.0314(7) Uani 1 1 d .
H26A H 0.4939 0.7028 0.2201 0.038 Uiso 1 1 calc R
H26B H 0.4946 0.5972 0.2458 0.038 Uiso 1 1 calc R
C27 C 0.5575(2) 0.6046(2) 0.16786(14) 0.0333(7) Uani 1 1 d .
C28 C 0.5787(3) 0.6665(3) 0.12344(16) 0.0476(9) Uani 1 1 d .
H28 H 0.5777 0.7336 0.1295 0.057 Uiso 1 1 calc R
C29 C 0.6009(3) 0.6316(4) 0.07131(17) 0.0574(12) Uani 1 1 d .
H29 H 0.6146 0.6748 0.0416 0.069 Uiso 1 1 calc R
C30 C 0.6036(3) 0.5339(4) 0.06144(17) 0.0555(11) Uani 1 1 d .
C31 C 0.5825(3) 0.4717(3) 0.1045(2) 0.0571(11) Uani 1 1 d .
H31 H 0.5837 0.4047 0.0981 0.069 Uiso 1 1 calc R
C32 C 0.5595(3) 0.5074(3) 0.15727(18) 0.0477(9) Uani 1 1 d .
H32 H 0.5447 0.4641 0.1867 0.057 Uiso 1 1 calc R
C33 C 0.6323(4) 0.4983(6) 0.0045(2) 0.086(2) Uani 1 1 d .
C34 C 0.6605(7) 0.3818(9) -0.0595(3) 0.165(4) Uani 1 1 d U
H34A H 0.6695 0.4404 -0.0814 0.248 Uiso 1 1 calc R
H34B H 0.6111 0.3424 -0.0772 0.248 Uiso 1 1 calc R
H34C H 0.7207 0.3461 -0.0582 0.248 Uiso 1 1 calc R
C2A C 0.2500 0.7500 0.1997(4) 0.115(4) Uani 1 2 d S
F1A F 0.1947(14) 0.7775(10) 0.1684(6) 0.131(6) Uani 0.50 1 d P
F2A F 0.2014(13) 0.8304(10) 0.1788(5) 0.117(5) Uani 0.50 1 d P
F3A F 0.3391(7) 0.8283(8) 0.2046(7) 0.183(6) Uani 0.50 1 d P
N1 N 0.87195(18) 0.84418(18) 0.72232(11) 0.0270(5) Uani 1 1 d .
N3 N 0.61859(17) 0.66888(17) 0.25841(11) 0.0257(5) Uani 1 1 d .
O1 O 0.8516(2) 1.0981(2) 0.45857(12) 0.0507(7) Uani 1 1 d .
O2 O 0.8310(3) 0.9479(2) 0.42751(13) 0.0702(10) Uani 1 1 d .
O5 O 0.6304(3) 0.4070(4) -0.00122(17) 0.0967(14) Uani 1 1 d U
O6 O 0.6532(4) 0.5523(4) -0.03294(19) 0.1119(17) Uani 1 1 d .
O1A O 0.1527(6) 0.6769(6) 0.2639(4) 0.089(3) Uani 0.50 1 d P
O2A O 0.1894(10) 0.8108(13) 0.2957(6) 0.076(5) Uani 0.50 1 d P
O3A O 0.2077(16) 0.8299(14) 0.2889(8) 0.121(8) Uani 0.50 1 d P
O1W O 0.7500 0.7500 0.8928(6) 0.213(7) Uani 1 4 d S
S1 S 0.23184(18) 0.7363(2) 0.27051(7) 0.0416(6) Uani 0.50 1 d P

loop_
_atom_site_aniso_label
_atom_site_aniso_U_11
_atom_site_aniso_U_22
_atom_site_aniso_U_33
_atom_site_aniso_U_23
_atom_site_aniso_U_13
_atom_site_aniso_U_12
Ag1 0.02536(17) 0.02536(17) 0.0240(2) 0.000 0.000 0.000
Ag2 0.02656(17) 0.02656(17) 0.0245(3) 0.000 0.000 0.000
C1 0.0347(16) 0.0271(15) 0.0361(18) -0.0044(13) -0.0032(13) -0.0019(12)
C2 0.0315(16) 0.0343(17) 0.0321(17) 0.0005(13) -0.0060(13) -0.0023(13)
C5 0.0261(15) 0.0340(17) 0.0367(18) 0.0011(14) -0.0028(13) -0.0038(12)
C6 0.0229(14) 0.0326(16) 0.0341(17) 0.0012(13) 0.0018(12) -0.0035(12)
C7 0.0370(17) 0.0263(15) 0.0387(19) 0.0001(13) 0.0041(14) 0.0014(13)
C8 0.0401(18) 0.0304(16) 0.0376(19) -0.0060(14) 0.0038(15) 0.0006(13)
C9 0.0290(16) 0.0343(17) 0.0335(18) 0.0006(13) 0.0056(13) -0.0016(13)
C10 0.046(2) 0.0283(16) 0.043(2) 0.0040(14) 0.0004(15) -0.0030(14)
C11 0.0443(19) 0.0299(16) 0.0383(19) -0.0046(14) -0.0004(15) -0.0084(14)
C12 0.0370(19) 0.050(2) 0.038(2) 0.0063(17) 0.0033(15) -0.0023(16)
C13 0.052(2) 0.065(3) 0.049(2) 0.026(2) -0.0016(19) 0.008(2)
C23 0.0305(16) 0.0232(14) 0.0359(18) 0.0019(12) 0.0056(13) -0.0022(11)
C24 0.0291(15) 0.0300(16) 0.0282(16) -0.0042(12) 0.0067(12) -0.0001(12)
C26 0.0243(15) 0.0315(16) 0.0385(18) -0.0056(13) 0.0008(13) -0.0022(12)
C27 0.0262(15) 0.0371(18) 0.0366(19) -0.0047(13) -0.0055(13) 0.0010(13)
C28 0.058(2) 0.046(2) 0.038(2) 0.0022(16) -0.0060(17) 0.0118(18)
C29 0.063(3) 0.077(3) 0.032(2) 0.007(2) -0.0044(18) 0.015(2)
C30 0.041(2) 0.083(3) 0.042(2) -0.022(2) -0.0088(17) 0.007(2)
C31 0.058(3) 0.052(2) 0.061(3) -0.025(2) 0.006(2) -0.006(2)
C32 0.051(2) 0.040(2) 0.052(2) -0.0124(17) 0.0078(18) -0.0125(17)
C33 0.048(3) 0.158(7) 0.051(3) -0.044(4) -0.010(2) 0.012(3)
C34 0.126(7) 0.258(11) 0.112(6) -0.106(6) 0.007(5) 0.031(7)
C2A 0.091(7) 0.191(13) 0.063(6) 0.000 0.000 0.061(8)
F1A 0.164(10) 0.164(14) 0.064(6) 0.006(7) -0.037(5) 0.086(12)
F2A 0.145(9) 0.150(11) 0.055(6) 0.051(7) 0.011(6) 0.067(10)
F3A 0.105(7) 0.147(10) 0.297(17) 0.096(11) 0.078(9) -0.027(6)
N1 0.0280(13) 0.0265(12) 0.0266(13) -0.0016(10) -0.0019(10) -0.0030(10)
N3 0.0244(12) 0.0235(12) 0.0292(14) -0.0009(10) 0.0013(10) -0.0006(9)
O1 0.0667(19) 0.0408(15) 0.0446(16) 0.0102(12) -0.0047(14) 0.0031(13)
O2 0.114(3) 0.0569(19) 0.0394(17) -0.0006(14) -0.0195(17) -0.0080(19)
O5 0.087(3) 0.133(4) 0.070(3) -0.059(3) 0.005(2) 0.005(2)
O6 0.138(4) 0.146(4) 0.051(3) -0.023(3) 0.015(3) 0.012(3)
O1A 0.067(5) 0.094(6) 0.106(6) 0.032(5) 0.002(5) -0.038(4)
O2A 0.063(5) 0.114(11) 0.052(6) 0.022(6) 0.031(5) 0.050(6)
O3A 0.180(18) 0.074(8) 0.109(14) -0.044(9) -0.004(11) 0.043(9)
O1W 0.264(11) 0.264(11) 0.109(10) 0.000 0.000 0.000
S1 0.0428(19) 0.0464(19) 0.0355(8) 0.0043(9) -0.0010(8) 0.0081(11)

loop_
_atom_type_symbol
_atom_type_description
_atom_type_scat_dispersion_real
_atom_type_scat_dispersion_imag
_atom_type_scat_source
C C 0.0033 0.0016 'International Tables Vol C Tables 4.2.6.8 and 6.1.1.4'
H H 0.0000 0.0000 'International Tables Vol C Tables 4.2.6.8 and 6.1.1.4'
N N 0.0061 0.0033 'International Tables Vol C Tables 4.2.6.8 and 6.1.1.4'
O O 0.0106 0.0060 'International Tables Vol C Tables 4.2.6.8 and 6.1.1.4'
F F 0.0171 0.0103 'International Tables Vol C Tables 4.2.6.8 and 6.1.1.4'
S S 0.1246 0.1234 'International Tables Vol C Tables 4.2.6.8 and 6.1.1.4'
Ag Ag -0.8971 1.1015 'International Tables Vol C Tables 4.2.6.8 and 6.1.1.4'

loop_
_geom_angle_atom_site_label_1
_geom_angle_atom_site_label_2
_geom_angle_atom_site_label_3
_geom_angle
_geom_angle_site_symmetry_1
_geom_angle_site_symmetry_3
N3 Ag1 N3 77.11(5) 3_665 2_655
N3 Ag1 N3 123.63(12) 3_665 .
N3 Ag1 N3 77.11(5) 2_655 .
N3 Ag1 N3 77.11(5) 3_665 4_565
N3 Ag1 N3 123.63(12) 2_655 4_565
N3 Ag1 N3 77.11(5) . 4_565
N1 Ag2 N1 122.61(12) . 3_665
N1 Ag2 N1 76.67(5) . 4_565
N1 Ag2 N1 76.67(5) 3_665 4_565
N1 Ag2 N1 76.67(5) . 2_655
N1 Ag2 N1 76.67(5) 3_665 2_655
N1 Ag2 N1 122.61(12) 4_565 2_655
N1 C1 C2 113.8(2) . 2_655
N1 C1 H1A 108.8 . .
C2 C1 H1A 108.8 2_655 .
N1 C1 H1B 108.8 . .
C2 C1 H1B 108.8 2_655 .
H1A C1 H1B 107.7 . .
N1 C2 C1 112.9(3) . 4_565
N1 C2 H2A 109.0 . .
C1 C2 H2A 109.0 4_565 .
N1 C2 H2B 109.0 . .
C1 C2 H2B 109.0 4_565 .
H2A C2 H2B 107.8 . .
N1 C5 C6 112.7(2) . .
N1 C5 H5A 109.1 . .
C6 C5 H5A 109.1 . .
N1 C5 H5B 109.1 . .
C6 C5 H5B 109.1 . .
H5A C5 H5B 107.8 . .
C11 C6 C7 118.4(3) . .
C11 C6 C5 122.3(3) . .
C7 C6 C5 119.3(3) . .
C8 C7 C6 121.2(3) . .
C8 C7 H7 119.4 . .
C6 C7 H7 119.4 . .
C7 C8 C9 120.1(3) . .
C7 C8 H8 120.0 . .
C9 C8 H8 120.0 . .
C10 C9 C8 119.4(3) . .
C10 C9 C12 121.6(3) . .
C8 C9 C12 118.9(3) . .
C9 C10 C11 120.0(3) . .
C9 C10 H10 120.0 . .
C11 C10 H10 120.0 . .
C6 C11 C10 120.9(3) . .
C6 C11 H11 119.6 . .
C10 C11 H11 119.6 . .
O2 C12 O1 124.1(4) . .
O2 C12 C9 123.4(4) . .
O1 C12 C9 112.5(3) . .
O1 C13 H13A 109.5 . .
O1 C13 H13B 109.5 . .
H13A C13 H13B 109.5 . .
O1 C13 H13C 109.5 . .
H13A C13 H13C 109.5 . .
H13B C13 H13C 109.5 . .
N3 C23 C24 114.7(2) . 2_655
N3 C23 H23A 108.6 . .
C24 C23 H23A 108.6 2_655 .
N3 C23 H23B 108.6 . .
C24 C23 H23B 108.6 2_655 .
H23A C23 H23B 107.6 . .
N3 C24 C23 113.0(3) . 4_565
N3 C24 H24A 109.0 . .
C23 C24 H24A 109.0 4_565 .
N3 C24 H24B 109.0 . .
C23 C24 H24B 109.0 4_565 .
H24A C24 H24B 107.8 . .
N3 C26 C27 112.9(3) . .
N3 C26 H26A 109.0 . .
C27 C26 H26A 109.0 . .
N3 C26 H26B 109.0 . .
C27 C26 H26B 109.0 . .
H26A C26 H26B 107.8 . .
C32 C27 C28 117.9(3) . .
C32 C27 C26 122.3(3) . .
C28 C27 C26 119.8(3) . .
C29 C28 C27 120.8(4) . .
C29 C28 H28 119.6 . .
C27 C28 H28 119.6 . .
C28 C29 C30 120.7(4) . .
C28 C29 H29 119.6 . .
C30 C29 H29 119.6 . .
C31 C30 C29 119.4(4) . .
C31 C30 C33 121.3(5) . .
C29 C30 C33 119.2(5) . .
C30 C31 C32 119.7(4) . .
C30 C31 H31 120.2 . .
C32 C31 H31 120.2 . .
C27 C32 C31 121.5(4) . .
C27 C32 H32 119.3 . .
C31 C32 H32 119.3 . .
O6 C33 O5 123.4(5) . .
O6 C33 C30 121.7(7) . .
O5 C33 C30 114.9(6) . .
O5 C34 H34A 109.5 . .
O5 C34 H34B 109.5 . .
H34A C34 H34B 109.5 . .
O5 C34 H34C 109.5 . .
H34A C34 H34C 109.5 . .
H34B C34 H34C 109.5 . .
F1A C2A F1A 98.4(17) 3_565 .
F1A C2A F2A 34.0(11) 3_565 3_565
F1A C2A F2A 111.4(10) . 3_565
F1A C2A F2A 111.4(10) 3_565 .
F1A C2A F2A 34.0(11) . .
F2A C2A F2A 138.5(12) 3_565 .
F1A C2A F3A 109.4(11) 3_565 3_565
F1A C2A F3A 76.1(11) . 3_565
F2A C2A F3A 81.9(9) 3_565 3_565
F2A C2A F3A 100.9(9) . 3_565
F1A C2A F3A 76.1(11) 3_565 .
F1A C2A F3A 109.4(11) . .
F2A C2A F3A 100.9(9) 3_565 .
F2A C2A F3A 81.9(9) . .
F3A C2A F3A 172.0(14) 3_565 .
F1A C2A S1 134.8(8) 3_565 .
F1A C2A S1 125.4(9) . .
F2A C2A S1 109.3(6) 3_565 .
F2A C2A S1 111.5(6) . .
F3A C2A S1 75.3(6) 3_565 .
F3A C2A S1 96.7(7) . .
F1A C2A S1 125.4(9) 3_565 3_565
F1A C2A S1 134.8(8) . 3_565
F2A C2A S1 111.5(6) 3_565 3_565
F2A C2A S1 109.3(6) . 3_565
F3A C2A S1 96.7(7) 3_565 3_565
F3A C2A S1 75.3(6) . 3_565
S1 C2A S1 21.38(17) . 3_565
F2A F1A C2A 92(2) . .
F2A F1A F1A 108(3) . 3_565
C2A F1A F1A 40.8(9) . 3_565
F2A F1A F3A 132(2) . 3_565
C2A F1A F3A 65.3(8) . 3_565
F1A F1A F3A 82.4(9) 3_565 3_565
F1A F2A C2A 54.2(16) . .
O1A F3A C2A 95.6(7) 3_565 .
O1A F3A F1A 117.5(8) 3_565 3_565
C2A F3A F1A 38.6(7) . 3_565
O1A F3A S1 42.3(4) 3_565 3_565
C2A F3A S1 53.5(4) . 3_565
F1A F3A S1 82.9(6) 3_565 3_565
C2 N1 C1 111.2(2) . .
C2 N1 C5 109.7(2) . .
C1 N1 C5 109.6(2) . .
C2 N1 Ag2 103.59(18) . .
C1 N1 Ag2 105.78(18) . .
C5 N1 Ag2 116.80(19) . .
C26 N3 C23 110.2(2) . .
C26 N3 C24 109.7(2) . .
C23 N3 C24 110.3(2) . .
C26 N3 Ag1 117.30(19) . .
C23 N3 Ag1 105.63(17) . .
C24 N3 Ag1 103.39(17) . .
C12 O1 C13 115.6(3) . .
C33 O5 C34 109.1(7) . .
S1 O1A F3A 94.5(6) . 3_565
S1 O1A S1 2.03(13) . 3_565
F3A O1A S1 92.4(5) 3_565 3_565
S1 O2A S1 26.5(3) . 3_565
S1 O3A S1 26.5(4) 3_565 .
S1 S1 O3A 84.9(12) 3_565 3_565
S1 S1 O2A 83.4(10) 3_565 .
O3A S1 O2A 132.6(6) 3_565 .
S1 S1 O1A 173.5(4) 3_565 .
O3A S1 O1A 97.3(11) 3_565 .
O2A S1 O1A 99.4(9) . .
S1 S1 O2A 70.1(10) 3_565 3_565
O3A S1 O2A 16.5(15) 3_565 3_565
O2A S1 O2A 121.1(12) . 3_565
O1A S1 O2A 112.8(9) . 3_565
S1 S1 O3A 68.6(11) 3_565 .
O3A S1 O3A 133.9(15) 3_565 .
O2A S1 O3A 16.5(14) . .
O1A S1 O3A 113.3(10) . .
O2A S1 O3A 118.9(11) 3_565 .
S1 S1 C2A 79.31(9) 3_565 .
O3A S1 C2A 107.8(9) 3_565 .
O2A S1 C2A 114.7(7) . .
O1A S1 C2A 94.2(4) . .
O2A S1 C2A 110.6(7) 3_565 .
O3A S1 C2A 103.5(8) . .
S1 S1 O1A 4.4(3) 3_565 3_565
O3A S1 O1A 86.3(10) 3_565 3_565
O2A S1 O1A 85.5(8) . 3_565
O1A S1 O1A 169.1(7) . 3_565
O2A S1 O1A 72.1(9) 3_565 3_565
O3A S1 O1A 70.2(9) . 3_565
C2A S1 O1A 74.9(3) . 3_565
S1 S1 F3A 130.3(4) 3_565 3_565
O3A S1 F3A 104.5(10) 3_565 3_565
O2A S1 F3A 117.9(8) . 3_565
O1A S1 F3A 43.2(5) . 3_565
O2A S1 F3A 119.4(8) 3_565 3_565
O3A S1 F3A 121.5(10) . 3_565
C2A S1 F3A 51.2(4) . 3_565
O1A S1 F3A 125.9(6) 3_565 3_565

loop_
_geom_bond_atom_site_label_1
_geom_bond_atom_site_label_2
_geom_bond_distance
_geom_bond_site_symmetry_2
Ag1 N3 2.452(2) 3_665
Ag1 N3 2.452(2) 2_655
Ag1 N3 2.452(2) .
Ag1 N3 2.452(2) 4_565
Ag2 N1 2.459(3) .
Ag2 N1 2.459(3) 3_665
Ag2 N1 2.459(3) 4_565
Ag2 N1 2.459(3) 2_655
C1 N1 1.482(4) .
C1 C2 1.523(5) 2_655
C1 H1A 0.9900 .
C1 H1B 0.9900 .
C2 N1 1.482(4) .
C2 C1 1.523(5) 4_565
C2 H2A 0.9900 .
C2 H2B 0.9900 .
C5 N1 1.487(4) .
C5 C6 1.513(4) .
C5 H5A 0.9900 .
C5 H5B 0.9900 .
C6 C11 1.387(5) .
C6 C7 1.399(5) .
C7 C8 1.380(5) .
C7 H7 0.9500 .
C8 C9 1.394(5) .
C8 H8 0.9500 .
C9 C10 1.389(5) .
C9 C12 1.485(5) .
C10 C11 1.397(5) .
C10 H10 0.9500 .
C11 H11 0.9500 .
C12 O2 1.218(5) .
C12 O1 1.325(5) .
C13 O1 1.441(5) .
C13 H13A 0.9800 .
C13 H13B 0.9800 .
C13 H13C 0.9800 .
C23 N3 1.487(4) .
C23 C24 1.515(4) 2_655
C23 H23A 0.9900 .
C23 H23B 0.9900 .
C24 N3 1.491(4) .
C24 C23 1.515(4) 4_565
C24 H24A 0.9900 .
C24 H24B 0.9900 .
C26 N3 1.475(4) .
C26 C27 1.509(5) .
C26 H26A 0.9900 .
C26 H26B 0.9900 .
C27 C32 1.384(5) .
C27 C28 1.399(5) .
C28 C29 1.369(5) .
C28 H28 0.9500 .
C29 C30 1.388(7) .
C29 H29 0.9500 .
C30 C31 1.376(7) .
C30 C33 1.499(6) .
C31 C32 1.391(6) .
C31 H31 0.9500 .
C32 H32 0.9500 .
C33 O6 1.205(8) .
C33 O5 1.285(8) .
C34 O5 1.493(7) .
C34 H34A 0.9800 .
C34 H34B 0.9800 .
C34 H34C 0.9800 .
C2A F1A 1.142(15) 3_565
C2A F1A 1.142(15) .
C2A F2A 1.407(12) 3_565
C2A F2A 1.407(12) .
C2A F3A 1.663(11) 3_565
C2A F3A 1.663(11) .
C2A S1 1.715(10) .
C2A S1 1.715(10) 3_565
F1A F2A 0.79(2) .
F1A F1A 1.73(3) 3_565
F1A F3A 1.78(2) 3_565
F3A O1A 1.419(16) 3_565
F3A F1A 1.78(2) 3_565
F3A S1 2.065(10) 3_565
O1A S1 1.394(8) .
O1A F3A 1.419(16) 3_565
O1A S1 2.028(8) 3_565
O2A S1 1.342(16) .
O2A S1 1.418(12) 3_565
O3A S1 1.329(17) 3_565
O3A S1 1.421(18) .
S1 S1 0.637(4) 3_565
S1 O3A 1.329(17) 3_565
S1 O2A 1.418(12) 3_565
S1 O1A 2.028(8) 3_565
S1 F3A 2.065(10) 3_565
